data_7101089
loop_
_publ_author_name
'F. Christopher Pigge'
'Venu R. Vangala'
'Dale C.Swenson'

_publ_section_title
;
Relative importance of X...O=C versus X...X halogen bonding
as structural determinants in 4-halotriaroylbenzenes
;
_journal_name_full 'Chemical Communications'
_journal_paper_doi 10.1039/b603110b
_journal_year 2006
_chemical_formula_moiety ' (C27 H15 O3 Br3)0.552, (C27 H15 O3 Cl3)0.448'
_chemical_formula_sum 'C27 H15 Br1.656 Cl1.344 O3'
_chemical_formula_weight 567.35
_chemical_melting_point 463.55
_chemical_name_common
;
(1,3,5-tris(4-Bromobenzoyl)benzene).(1,3,5-tris(4-
Chlorobenzoyl)benzene)
;
_space_group_IT_number 2
_space_group_name_Hall '-P 1'
_space_group_name_H-M_alt 'P -1'
_symmetry_cell_setting triclinic
_symmetry_space_group_name_Hall '-P 1'
_symmetry_space_group_name_H-M 'P -1'
_cell_angle_alpha 95.743(5)
_cell_angle_beta 98.372(5)
_cell_angle_gamma 106.709(5)
_cell_formula_units_Z 2
_cell_length_a 8.6566(9)
_cell_length_b 11.0606(11)
_cell_length_c 12.6155(13)
_cell_measurement_temperature 190(2)
_cell_volume 1131.7(2)
_diffrn_ambient_temperature 190(2)
_exptl_crystal_density_diffrn 1.665
_cod_depositor_comments
;
The following automatic conversions were performed:
'_symmetry_cell_setting' value 'Triclinic' changed to 'triclinic'
according to '/home/saulius/struct/CIF-dictionaries/cif_core.dic'
dictionary named 'cif_core.dic' version 2.4.1 from 2010-06-29.

Automatic conversion script
Id: cif_fix_enum 1527 2010-12-29 10:47:43Z saulius 
;
_cod_original_formula_sum ' C27 H15 Br1.656 Cl1.344 O3'
_cod_database_code 7101089

loop_
_symmetry_equiv_pos_as_xyz
'x, y, z'
'-x, -y, -z'

loop_
_atom_site_label
_atom_site_type_symbol
_atom_site_fract_x
_atom_site_fract_y
_atom_site_fract_z
_atom_site_U_iso_or_equiv
_atom_site_adp_type
_atom_site_occupancy
_atom_site_symmetry_multiplicity
_atom_site_calc_flag
_atom_site_refinement_flags
_atom_site_disorder_assembly
_atom_site_disorder_group
O1 O 0.5451(2) 0.40742(18) 0.90667(15) 0.0442(5) Uani 1 1 d . . .
O2 O 0.1345(2) -0.06933(16) 0.57613(15) 0.0412(5) Uani 1 1 d . . .
O3 O 0.4004(2) 0.59387(16) 0.56213(16) 0.0409(5) Uani 1 1 d . . .
Br1 Br 0.0096(4) 0.1132(4) 1.2188(3) 0.0398(3) Uani 0.552(3) 1 d PD . .
Br2 Br 0.4404(4) -0.0651(2) 0.1050(2) 0.0486(3) Uani 0.552(3) 1 d PD . .
Br3 Br -0.1578(4) 0.4336(2) 0.0920(2) 0.0434(3) Uani 0.552(3) 1 d PD . .
Cl1 Cl 0.0315(15) 0.1208(12) 1.2130(10) 0.0398(3) Uani 0.448(3) 1 d PD . .
Cl2 Cl 0.4229(13) -0.0860(8) 0.1142(7) 0.0486(3) Uani 0.448(3) 1 d PD . .
Cl3 Cl -0.1540(13) 0.4125(8) 0.0980(8) 0.0434(3) Uani 0.448(3) 1 d PD . .
C1 C 0.3390(3) 0.4033(2) 0.6992(2) 0.0314(5) Uani 1 1 d . . .
H1 H 0.3757 0.4887 0.7356 0.038 Uiso 1 1 calc R . .
C2 C 0.3364(3) 0.3036(2) 0.7586(2) 0.0305(5) Uani 1 1 d . . .
C3 C 0.2862(3) 0.1789(2) 0.7048(2) 0.0308(5) Uani 1 1 d . . .
H3 H 0.2780 0.1099 0.7450 0.037 Uiso 1 1 calc R . .
C4 C 0.2479(3) 0.1549(2) 0.59183(19) 0.0279(5) Uani 1 1 d . . .
C5 C 0.2451(3) 0.2548(2) 0.5329(2) 0.0282(5) Uani 1 1 d . . .
H5 H 0.2137 0.2382 0.4562 0.034 Uiso 1 1 calc R . .
C6 C 0.2889(3) 0.3797(2) 0.5877(2) 0.0286(5) Uani 1 1 d . . .
C7 C 0.4058(3) 0.3343(2) 0.8783(2) 0.0333(5) Uani 1 1 d . . .
C8 C 0.2106(3) 0.0203(2) 0.5362(2) 0.0306(5) Uani 1 1 d . . .
C9 C 0.2995(3) 0.4901(2) 0.5256(2) 0.0305(5) Uani 1 1 d . . .
C10 C 0.3073(3) 0.2774(2) 0.9579(2) 0.0313(5) Uani 1 1 d . . .
C11 C 0.3829(3) 0.2948(3) 1.0657(2) 0.0396(6) Uani 1 1 d . . .
H11 H 0.4967 0.3398 1.0861 0.048 Uiso 1 1 calc R . .
C12 C 0.2958(3) 0.2479(2) 1.1433(2) 0.0408(6) Uani 1 1 d . . .
H12 H 0.3482 0.2611 1.2169 0.049 Uiso 1 1 calc R . .
C13 C 0.1313(3) 0.1813(2) 1.1127(2) 0.0362(6) Uani 1 1 d D . .
C14 C 0.0516(3) 0.1630(3) 1.0064(2) 0.0407(6) Uani 1 1 d . . .
H14 H -0.0623 0.1180 0.9866 0.049 Uiso 1 1 calc R . .
C15 C 0.1412(3) 0.2115(3) 0.9288(2) 0.0371(6) Uani 1 1 d . . .
H15 H 0.0883 0.1994 0.8554 0.044 Uiso 1 1 calc R . .
C16 C 0.2716(3) -0.0010(2) 0.4338(2) 0.0303(5) Uani 1 1 d . . .
C17 C 0.1938(3) -0.1138(2) 0.3626(2) 0.0354(6) Uani 1 1 d . . .
H17 H 0.1047 -0.1762 0.3809 0.042 Uiso 1 1 calc R . .
C18 C 0.2444(3) -0.1362(3) 0.2657(2) 0.0409(6) Uani 1 1 d . . .
H18 H 0.1894 -0.2127 0.2167 0.049 Uiso 1 1 calc R . .
C19 C 0.3766(3) -0.0455(3) 0.2409(2) 0.0389(6) Uani 1 1 d D . .
C20 C 0.4614(3) 0.0639(3) 0.3125(2) 0.0382(6) Uani 1 1 d . . .
H20 H 0.5553 0.1230 0.2961 0.046 Uiso 1 1 calc R . .
C21 C 0.4081(3) 0.0865(2) 0.4089(2) 0.0326(5) Uani 1 1 d . . .
H21 H 0.4651 0.1622 0.4584 0.039 Uiso 1 1 calc R . .
C22 C 0.1874(3) 0.4708(2) 0.4201(2) 0.0300(5) Uani 1 1 d . . .
C23 C 0.0244(3) 0.3943(2) 0.4032(2) 0.0321(5) Uani 1 1 d . . .
H23 H -0.0155 0.3490 0.4587 0.039 Uiso 1 1 calc R . .
C24 C -0.0793(3) 0.3840(2) 0.3064(2) 0.0357(6) Uani 1 1 d . . .
H24 H -0.1918 0.3354 0.2965 0.043 Uiso 1 1 calc R . .
C25 C -0.0182(3) 0.4451(2) 0.2240(2) 0.0355(6) Uani 1 1 d D . .
C26 C 0.1446(3) 0.5191(2) 0.2378(2) 0.0396(6) Uani 1 1 d . . .
H26 H 0.1860 0.5591 0.1801 0.048 Uiso 1 1 calc R . .
C27 C 0.2454(3) 0.5337(2) 0.3365(2) 0.0378(6) Uani 1 1 d . . .
H27 H 0.3558 0.5872 0.3478 0.045 Uiso 1 1 calc R . .

loop_
_atom_site_aniso_label
_atom_site_aniso_U_11
_atom_site_aniso_U_22
_atom_site_aniso_U_33
_atom_site_aniso_U_23
_atom_site_aniso_U_13
_atom_site_aniso_U_12
O1 0.0405(10) 0.0492(11) 0.0332(11) 0.0072(9) 0.0037(8) -0.0003(9)
O2 0.0528(11) 0.0315(9) 0.0379(11) 0.0104(8) 0.0168(9) 0.0047(8)
O3 0.0439(10) 0.0302(10) 0.0413(11) 0.0057(8) 0.0040(9) 0.0020(8)
Br1 0.0524(11) 0.0373(5) 0.0340(5) 0.0110(3) 0.0231(5) 0.0111(6)
Br2 0.0613(8) 0.0670(10) 0.0321(6) 0.0125(5) 0.0212(3) 0.0344(7)
Br3 0.0451(3) 0.0576(10) 0.0319(4) 0.0133(5) 0.0019(3) 0.0227(6)
Cl1 0.0524(11) 0.0373(5) 0.0340(5) 0.0110(3) 0.0231(5) 0.0111(6)
Cl2 0.0613(8) 0.0670(10) 0.0321(6) 0.0125(5) 0.0212(3) 0.0344(7)
Cl3 0.0451(3) 0.0576(10) 0.0319(4) 0.0133(5) 0.0019(3) 0.0227(6)
C1 0.0319(12) 0.0311(12) 0.0295(14) 0.0016(10) 0.0071(10) 0.0071(10)
C2 0.0300(12) 0.0351(13) 0.0257(13) 0.0051(10) 0.0072(10) 0.0078(10)
C3 0.0314(12) 0.0334(13) 0.0286(13) 0.0084(10) 0.0084(10) 0.0088(10)
C4 0.0282(11) 0.0304(12) 0.0251(13) 0.0041(10) 0.0064(9) 0.0084(9)
C5 0.0285(11) 0.0323(13) 0.0247(12) 0.0075(10) 0.0052(10) 0.0096(9)
C6 0.0268(11) 0.0303(12) 0.0296(13) 0.0058(10) 0.0074(10) 0.0087(9)
C7 0.0374(13) 0.0329(13) 0.0284(14) 0.0046(10) 0.0058(11) 0.0088(11)
C8 0.0314(12) 0.0311(12) 0.0291(13) 0.0083(10) 0.0044(10) 0.0086(10)
C9 0.0308(12) 0.0309(13) 0.0335(14) 0.0070(10) 0.0120(10) 0.0114(10)
C10 0.0397(13) 0.0291(12) 0.0239(13) 0.0011(10) 0.0027(10) 0.0110(10)
C11 0.0425(14) 0.0402(14) 0.0336(15) 0.0071(12) 0.0051(12) 0.0092(11)
C12 0.0528(16) 0.0406(15) 0.0274(14) 0.0061(12) 0.0043(12) 0.0134(12)
C13 0.0510(15) 0.0308(13) 0.0314(15) 0.0068(11) 0.0159(12) 0.0149(11)
C14 0.0390(14) 0.0450(15) 0.0367(16) 0.0078(12) 0.0105(12) 0.0087(11)
C15 0.0373(13) 0.0463(15) 0.0256(14) 0.0047(11) 0.0023(11) 0.0115(11)
C16 0.0329(12) 0.0303(12) 0.0299(14) 0.0087(10) 0.0046(10) 0.0123(10)
C17 0.0401(14) 0.0292(13) 0.0365(15) 0.0052(11) 0.0079(11) 0.0094(10)
C18 0.0520(16) 0.0346(14) 0.0361(16) -0.0003(12) 0.0044(12) 0.0173(12)
C19 0.0458(15) 0.0484(16) 0.0302(14) 0.0063(12) 0.0082(12) 0.0257(13)
C20 0.0376(13) 0.0435(15) 0.0390(16) 0.0132(12) 0.0140(12) 0.0150(11)
C21 0.0339(12) 0.0314(13) 0.0328(14) 0.0050(11) 0.0067(11) 0.0103(10)
C22 0.0333(12) 0.0270(12) 0.0331(14) 0.0064(10) 0.0101(10) 0.0119(10)
C23 0.0337(12) 0.0311(12) 0.0343(14) 0.0098(11) 0.0117(11) 0.0101(10)
C24 0.0305(12) 0.0347(13) 0.0422(16) 0.0087(12) 0.0076(11) 0.0092(10)
C25 0.0367(13) 0.0403(14) 0.0335(15) 0.0074(11) 0.0060(11) 0.0177(11)
C26 0.0445(15) 0.0428(15) 0.0376(16) 0.0177(12) 0.0142(12) 0.0156(12)
C27 0.0334(13) 0.0391(14) 0.0428(16) 0.0152(12) 0.0120(12) 0.0085(11)

loop_
_geom_bond_atom_site_label_1
_geom_bond_atom_site_label_2
_geom_bond_distance
_geom_bond_site_symmetry_2
_geom_bond_publ_flag
O1 C7 1.221(3) . ?
O2 C8 1.221(3) . ?
O3 C9 1.222(3) . ?
Br1 C13 1.904(3) . ?
Br2 C19 1.887(4) . ?
Br3 C25 1.880(4) . ?
Cl1 C13 1.718(9) . ?
Cl2 C19 1.750(8) . ?
Cl3 C25 1.772(10) . ?
C1 C6 1.386(3) . ?
C1 C2 1.390(3) . ?
C1 H1 0.9500 . ?
C2 C3 1.391(3) . ?
C2 C7 1.507(4) . ?
C3 C4 1.395(3) . ?
C3 H3 0.9500 . ?
C4 C5 1.396(3) . ?
C4 C8 1.504(3) . ?
C5 C6 1.401(3) . ?
C5 H5 0.9500 . ?
C6 C9 1.503(3) . ?
C7 C10 1.483(3) . ?
C8 C16 1.488(3) . ?
C9 C22 1.485(4) . ?
C10 C15 1.386(4) . ?
C10 C11 1.390(4) . ?
C11 C12 1.374(4) . ?
C11 H11 0.9500 . ?
C12 C13 1.379(4) . ?
C12 H12 0.9500 . ?
C13 C14 1.383(4) . ?
C14 C15 1.391(4) . ?
C14 H14 0.9500 . ?
C15 H15 0.9500 . ?
C16 C17 1.390(4) . ?
C16 C21 1.394(3) . ?
C17 C18 1.381(4) . ?
C17 H17 0.9500 . ?
C18 C19 1.385(4) . ?
C18 H18 0.9500 . ?
C19 C20 1.377(4) . ?
C20 C21 1.387(4) . ?
C20 H20 0.9500 . ?
C21 H21 0.9500 . ?
C22 C23 1.394(3) . ?
C22 C27 1.396(3) . ?
C23 C24 1.380(4) . ?
C23 H23 0.9500 . ?
C24 C25 1.383(4) . ?
C24 H24 0.9500 . ?
C25 C26 1.387(4) . ?
C26 C27 1.379(4) . ?
C26 H26 0.9500 . ?
C27 H27 0.9500 . ?
